data_7222513
loop_
_publ_author_name
'Lukachuk, M.'
'Zaremba, V.I.'
'Hoffmann, R.D.'
'Poettgen, R.'

_publ_section_title
;
 Synthesis and structural relationship of the ternary indides Sc3
 Ni2.10(5) In3.60(5), Sc3 Ni2.14(2) In3.76(2), Sc3 Rh1.594(9) In4
;
_journal_name_full
;
Zeitschrift fuer Naturforschung, Teil B. Anorganische Chemie, Organische 
Chemie (42,1987-)
;
_journal_page_first 182
_journal_page_last 189
_journal_volume 59
_journal_year 2004
_chemical_formula_sum 'In Pd0.98 Sc'
_chemical_name_systematic 'Sc Pd0.98 In'
_space_group_IT_number 189
_symmetry_space_group_name_Hall 'P -6 -2'
_symmetry_space_group_name_H-M 'P -6 2 m'
_cell_angle_alpha 90
_cell_angle_beta 90
_cell_angle_gamma 120
_cell_formula_units_Z 3
_cell_length_a 7.641
_cell_length_b 7.641
_cell_length_c 3.459
_cell_volume 174.897
_citation_journal_id_ASTM ZNBSEN
_cod_data_source_file Lukachuk_ZNBSEN_2004_1307.cif
_cod_data_source_block In1Pd0.98Sc1
_cod_original_cell_volume 174.8967
_cod_original_formula_sum 'In1 Pd0.98 Sc1'
_cod_database_code 7222513

loop_
_symmetry_equiv_pos_as_xyz
x,y,z
-x+y,-x,-z
-y,x-y,z
x,y,-z
-x+y,-x,z
-y,x-y,-z
y,x,z
x-y,-y,-z
-x,-x+y,z
y,x,-z
x-y,-y,z
-x,-x+y,-z

loop_
_atom_site_label
_atom_site_type_symbol
_atom_site_fract_x
_atom_site_fract_y
_atom_site_fract_z
_atom_site_occupancy
_atom_site_U_iso_or_equiv
Sc1 Sc 0.6051 0 0 1 0.0
In1 In 0.27073 0 0.5 1 0.0
Pd2 Pd 0 0 0 0.942 0.0
Pd1 Pd 0.3333 0.6667 0.5 1 0.0
